data_1542445
loop_
_publ_author_name
'Yan, Bing-Chao'
'Wang, Wei-Guang'
'Hu, Dong-Bao'
'Sun, Xiang'
'Kong, Ling-Mei'
'Li, Xiao-Nian'
'Du, Xue'
'Luo, Shi-Hong'
'Liu, Yan'
'Li, Yan'
'Sun, Han-Dong'
'Pu, Jian-Xin'

_publ_section_title
;
 Phomopchalasins A and B, Two Cytochalasans with Polycyclic-Fused
 Skeletons from the Endophytic Fungus Phomopsis sp. shj2.
;
_journal_issue 5
_journal_name_full 'Organic letters'
_journal_page_first 1108
_journal_paper_doi 10.1021/acs.orglett.6b00214
_journal_volume 18
_journal_year 2016
_chemical_formula_moiety 'C28 H37 N O4, 0.34(H2 O)'
_chemical_formula_sum 'C28 H37.68 N O4.34'
_chemical_formula_weight 469.60
_space_group_crystal_system orthorhombic
_space_group_IT_number 19
_space_group_name_Hall 'P 2ac 2ab'
_space_group_name_H-M_alt 'P 21 21 21'
_symmetry_space_group_name_Hall 'P 2ac 2ab'
_symmetry_space_group_name_H-M 'P 21 21 21'
_atom_sites_solution_hydrogens geom
_atom_sites_solution_primary direct
_atom_sites_solution_secondary difmap
_audit_creation_method SHELXL-2014/7
_cell_angle_alpha 90
_cell_angle_beta 90
_cell_angle_gamma 90
_cell_formula_units_Z 4
_cell_length_a 8.8230(16)
_cell_length_b 9.7832(15)
_cell_length_c 28.016(5)
_cell_measurement_reflns_used 5236
_cell_measurement_temperature 100(2)
_cell_measurement_theta_max 68.82
_cell_measurement_theta_min 5.26
_cell_volume 2418.3(7)
_computing_cell_refinement 'Bruker SAINT'
_computing_data_collection 'Bruker APEX2'
_computing_data_reduction 'Bruker SAINT'
_computing_molecular_graphics 'Bruker SHELXTL'
_computing_publication_material 'Bruker SHELXTL'
_computing_structure_refinement 'SHELXL-2014/7 (Sheldrick, 2014)'
_computing_structure_solution 'SHELXL-2014/7 (Sheldrick, 2014)'
_diffrn_ambient_temperature 100(2)
_diffrn_measured_fraction_theta_full 0.959
_diffrn_measured_fraction_theta_max 0.946
_diffrn_measurement_device_type 'Bruker APEX-II CCD'
_diffrn_measurement_method '\f and \w scans'
_diffrn_radiation_type CuK\a
_diffrn_radiation_wavelength 1.54178
_diffrn_reflns_av_R_equivalents 0.1421
_diffrn_reflns_av_unetI/netI 0.1945
_diffrn_reflns_laue_measured_fraction_full 0.959
_diffrn_reflns_laue_measured_fraction_max 0.946
_diffrn_reflns_limit_h_max 9
_diffrn_reflns_limit_h_min -10
_diffrn_reflns_limit_k_max 11
_diffrn_reflns_limit_k_min -11
_diffrn_reflns_limit_l_max 33
_diffrn_reflns_limit_l_min -27
_diffrn_reflns_number 9803
_diffrn_reflns_point_group_measured_fraction_full 0.868
_diffrn_reflns_point_group_measured_fraction_max 0.852
_diffrn_reflns_theta_full 67.679
_diffrn_reflns_theta_max 68.951
_diffrn_reflns_theta_min 4.788
_diffrn_source 'fine-focus sealed tube'
_exptl_absorpt_coefficient_mu 0.701
_exptl_absorpt_correction_T_max 0.9658
_exptl_absorpt_correction_T_min 0.8173
_exptl_absorpt_correction_type multi-scan
_exptl_absorpt_process_details sadabs
_exptl_crystal_colour colourless
_exptl_crystal_density_diffrn 1.290
_exptl_crystal_description sheet
_exptl_crystal_F_000 1016
_exptl_crystal_size_max 0.300
_exptl_crystal_size_mid 0.300
_exptl_crystal_size_min 0.050
_refine_diff_density_max 0.750
_refine_diff_density_min -0.486
_refine_diff_density_rms 0.124
_refine_ls_abs_structure_details
;
 Flack x determined using 692 quotients [(I+)-(I-)]/[(I+)+(I-)]
 (Parsons, Flack and Wagner, Acta Cryst. B69 (2013) 249-259).
;
_refine_ls_abs_structure_Flack 0.17(19)
_refine_ls_extinction_method none
_refine_ls_goodness_of_fit_ref 1.084
_refine_ls_hydrogen_treatment constr
_refine_ls_matrix_type full
_refine_ls_number_parameters 304
_refine_ls_number_reflns 3832
_refine_ls_number_restraints 30
_refine_ls_restrained_S_all 1.088
_refine_ls_R_factor_all 0.2088
_refine_ls_R_factor_gt 0.1134
_refine_ls_shift/su_max 0.007
_refine_ls_shift/su_mean 0.001
_refine_ls_structure_factor_coef Fsqd
_refine_ls_weighting_details 'w=1/[\s^2^(Fo^2^)+(0.1758P)^2^+6.3102P] where P=(Fo^2^+2Fc^2^)/3'
_refine_ls_weighting_scheme calc
_refine_ls_wR_factor_gt 0.3009
_refine_ls_wR_factor_ref 0.3545
_reflns_Friedel_coverage 0.569
_reflns_friedel_fraction_full 0.744
_reflns_friedel_fraction_max 0.725
_reflns_number_gt 2582
_reflns_number_total 3832
_reflns_threshold_expression 'I > 2\s(I)'
_cod_data_source_file ol6b00214_si_003.cif
_cod_data_source_block cu_shj24_0m
_cod_depositor_comments 'Adding full bibliography for 1542445--1542446.cif.'
_cod_original_cell_volume 2418.2(7)
_cod_database_code 1542445
_shelx_shelxl_version_number 2014/7
_shelx_space_group_comment
;
The symmetry employed for this shelxl refinement is uniquely defined
by the following loop, which should always be used as a source of
symmetry information in preference to the above space-group names.
They are only intended as comments.
;
_shelx_estimated_absorpt_t_min 0.817
_shelx_estimated_absorpt_t_max 0.966

loop_
_space_group_symop_operation_xyz
'x, y, z'
'x+1/2, -y+1/2, -z'
'-x, y+1/2, -z+1/2'
'-x+1/2, -y, z+1/2'

loop_
_atom_site_label
_atom_site_type_symbol
_atom_site_fract_x
_atom_site_fract_y
_atom_site_fract_z
_atom_site_U_iso_or_equiv
_atom_site_adp_type
_atom_site_occupancy
_atom_site_site_symmetry_order
_atom_site_calc_flag
_atom_site_refinement_flags_posn
_atom_site_refinement_flags_adp
_atom_site_refinement_flags_occupancy
O21 O 0.7288 0.6599 0.7602 0.032 Uani 1 1 d . . .
H21 H 0.7094 0.6650 0.7309 0.048 Uiso 1 1 calc R U .
C2' C 0.935(2) 0.7487(13) 0.5538(4) 0.073(4) Uani 1 1 d . . .
H2' H 1.0064 0.8214 0.5519 0.088 Uiso 1 1 calc R U .
C1' C 0.8936(16) 0.7027(14) 0.5970(5) 0.063(4) Uani 1 1 d . . .
C10 C 0.9577(19) 0.7576(13) 0.6419(4) 0.065(4) Uani 1 1 d . . .
H10A H 1.0684 0.7692 0.6375 0.078 Uiso 1 1 calc R U .
H10B H 0.9426 0.6889 0.6674 0.078 Uiso 1 1 calc R U .
C3 C 0.8907(16) 0.8957(11) 0.6592(4) 0.049(3) Uani 1 1 d . . .
H3 H 0.8707 0.9573 0.6314 0.058 Uiso 1 1 calc R U .
C4 C 0.7467(14) 0.8793(10) 0.6896(3) 0.044(3) Uani 1 1 d . . .
H4 H 0.7069 0.7841 0.6863 0.053 Uiso 1 1 calc R U .
C9 C 0.8019(12) 0.9024(10) 0.7412(3) 0.036(2) Uani 1 1 d . . .
C8 C 0.6979(11) 0.9942(9) 0.7714(3) 0.032(2) Uani 1 1 d . . .
H8 H 0.5943 0.9528 0.7705 0.039 Uiso 1 1 calc R U .
C13 C 0.7561(11) 0.9802(8) 0.8221(3) 0.030(2) Uani 1 1 d . . .
H13 H 0.8590 1.0227 0.8241 0.036 Uiso 1 1 calc R U .
C14 C 0.6590(15) 1.0322(11) 0.8641(4) 0.048(3) Uani 1 1 d . . .
H14 H 0.5614 0.9804 0.8651 0.058 Uiso 1 1 calc R U .
C15 C 0.7357(14) 1.0229(12) 0.9118(4) 0.047(3) Uani 1 1 d . . .
H15A H 0.7254 1.1135 0.9272 0.056 Uiso 1 1 calc R U .
H15B H 0.8451 1.0091 0.9056 0.056 Uiso 1 1 calc R U .
C16 C 0.6882(14) 0.9169(12) 0.9483(3) 0.046(3) Uani 1 1 d . . .
H16 H 0.5799 0.9346 0.9568 0.055 Uiso 1 1 calc R U .
C22 C 0.7831(17) 0.9363(14) 0.9931(4) 0.061(4) Uani 1 1 d . . .
H22A H 0.8902 0.9209 0.9856 0.092 Uiso 1 1 calc R U .
H22B H 0.7505 0.8710 1.0175 0.092 Uiso 1 1 calc R U .
H22C H 0.7698 1.0297 1.0051 0.092 Uiso 1 1 calc R U .
C20 C 0.7732(12) 0.8198(10) 0.8248(3) 0.033(2) Uani 1 1 d . . .
H20 H 0.6712 0.7798 0.8316 0.040 Uiso 1 1 calc R U .
C21 C 0.8221(12) 0.7737(10) 0.7740(3) 0.033(2) Uani 1 1 d . . .
H21A H 0.9310 0.7454 0.7744 0.039 Uiso 1 1 calc R U .
C19 C 0.8834(12) 0.7666(10) 0.8619(3) 0.036(2) Uani 1 1 d . . .
H19 H 0.9857 0.7538 0.8523 0.043 Uiso 1 1 calc R U .
C18 C 0.8489(13) 0.7364(10) 0.9067(3) 0.041(3) Uani 1 1 d . . .
C17 C 0.6992(13) 0.7688(12) 0.9282(3) 0.047(3) Uani 1 1 d . . .
H17A H 0.6790 0.7033 0.9544 0.056 Uiso 1 1 calc R U .
H17B H 0.6195 0.7561 0.9037 0.056 Uiso 1 1 calc R U .
O14 O 0.6275(11) 1.1770(8) 0.8576(3) 0.053(2) Uani 1 1 d . . .
H14A H 0.6047 1.1918 0.8289 0.080 Uiso 1 1 calc R U .
C23 C 0.9732(17) 0.6746(14) 0.9377(4) 0.066(4) Uani 1 1 d . . .
H23A H 0.9364 0.5897 0.9522 0.099 Uiso 1 1 calc R U .
H23B H 1.0010 0.7394 0.9629 0.099 Uiso 1 1 calc R U .
H23C H 1.0623 0.6549 0.9180 0.099 Uiso 1 1 calc R U .
C7 C 0.6872(13) 1.1375(10) 0.7464(4) 0.039(2) Uani 1 1 d . . .
H7 H 0.7836 1.1877 0.7531 0.047 Uiso 1 1 calc R U .
C6 C 0.6707(13) 1.1261(10) 0.6933(4) 0.042(3) Uani 1 1 d . . .
C12 C 0.6966(15) 1.2324(12) 0.6664(4) 0.051(3) Uani 1 1 d . . .
H12A H 0.7258 1.3168 0.6805 0.061 Uiso 1 1 calc R U .
H12B H 0.6862 1.2255 0.6327 0.061 Uiso 1 1 calc R U .
C5 C 0.6201(15) 0.9843(10) 0.6753(4) 0.041(3) Uani 1 1 d . . .
H5 H 0.5267 0.9590 0.6935 0.049 Uiso 1 1 calc R U .
C11 C 0.5803(17) 0.9781(12) 0.6229(4) 0.056(3) Uani 1 1 d . . .
H11A H 0.4822 1.0227 0.6176 0.084 Uiso 1 1 calc R U .
H11B H 0.5742 0.8824 0.6127 0.084 Uiso 1 1 calc R U .
H11C H 0.6586 1.0251 0.6043 0.084 Uiso 1 1 calc R U .
O7 O 0.5642(8) 1.2172(7) 0.7657(3) 0.0404(17) Uani 1 1 d . . .
H7A H 0.4817 1.1888 0.7546 0.061 Uiso 1 1 calc R U .
C1 C 0.9587(12) 0.9611(9) 0.7353(4) 0.035(2) Uani 1 1 d . . .
N2 N 0.9991(11) 0.9570(9) 0.6909(3) 0.046(2) Uani 1 1 d . . .
H2 H 1.0865 0.9894 0.6808 0.055 Uiso 1 1 calc R U .
O1 O 1.0448(8) 1.0010(6) 0.7686(3) 0.0418(18) Uani 1 1 d . . .
C5' C 0.749(3) 0.525(3) 0.5663(10) 0.121(7) Uani 1 1 d . U .
H5' H 0.6980 0.4406 0.5705 0.146 Uiso 1 1 calc R U .
C3' C 0.877(2) 0.6928(18) 0.5112(7) 0.090(5) Uani 1 1 d . U .
H3' H 0.9027 0.7225 0.4799 0.108 Uiso 1 1 calc R U .
C6' C 0.801(3) 0.587(2) 0.6027(9) 0.116(7) Uani 1 1 d . U .
H6' H 0.7765 0.5550 0.6338 0.140 Uiso 1 1 calc R U .
C4' C 0.765(3) 0.575(3) 0.5231(9) 0.123(8) Uani 1 1 d . U .
H4' H 0.7050 0.5380 0.4981 0.148 Uiso 1 1 calc R U .
O1S O 0.264(3) 0.084(3) 0.1223(10) 0.062(7) Uani 0.34 1 d . U P

loop_
_atom_site_aniso_label
_atom_site_aniso_U_11
_atom_site_aniso_U_22
_atom_site_aniso_U_33
_atom_site_aniso_U_23
_atom_site_aniso_U_13
_atom_site_aniso_U_12
O21 0.042 0.025 0.029 -0.002 -0.003 0.001
C2' 0.120(13) 0.055(8) 0.044(6) 0.004(6) -0.017(7) 0.025(9)
C1' 0.047(8) 0.066(8) 0.077(8) -0.012(7) 0.020(7) 0.010(7)
C10 0.100(11) 0.052(7) 0.044(6) 0.008(5) 0.010(7) 0.026(8)
C3 0.068(9) 0.037(5) 0.041(5) 0.010(4) 0.009(6) 0.007(6)
C4 0.068(9) 0.032(5) 0.031(4) 0.011(4) -0.002(5) 0.014(5)
C9 0.041(7) 0.035(5) 0.031(4) 0.002(4) 0.008(4) 0.010(5)
C8 0.021(5) 0.036(5) 0.040(5) -0.009(4) 0.003(4) 0.000(4)
C13 0.025(6) 0.021(4) 0.044(5) 0.001(4) 0.006(4) 0.001(4)
C14 0.062(8) 0.042(6) 0.042(5) -0.004(4) 0.019(5) -0.010(6)
C15 0.044(7) 0.052(6) 0.044(5) -0.016(5) 0.015(5) -0.001(6)
C16 0.041(7) 0.066(7) 0.031(5) -0.004(5) 0.015(4) -0.002(6)
C22 0.085(10) 0.072(8) 0.027(5) -0.005(5) 0.013(6) 0.001(8)
C20 0.028(6) 0.039(5) 0.033(4) 0.011(4) 0.002(4) -0.007(4)
C21 0.035(6) 0.036(5) 0.028(4) 0.002(4) -0.004(4) -0.013(4)
C19 0.032(6) 0.035(5) 0.042(5) -0.003(4) -0.004(4) 0.016(5)
C18 0.051(7) 0.038(5) 0.033(4) -0.006(4) -0.009(4) 0.018(5)
C17 0.049(7) 0.064(7) 0.027(4) 0.011(5) 0.002(4) -0.011(6)
O14 0.075(6) 0.045(4) 0.039(4) -0.006(3) -0.005(4) 0.019(4)
C23 0.090(10) 0.079(9) 0.029(5) -0.008(5) 0.000(6) 0.031(8)
C7 0.031(6) 0.026(5) 0.060(6) 0.001(4) 0.002(5) 0.002(4)
C6 0.037(7) 0.031(5) 0.060(6) 0.004(5) -0.003(5) 0.009(4)
C12 0.067(9) 0.041(6) 0.045(5) -0.001(5) 0.003(5) 0.014(6)
C5 0.053(7) 0.029(5) 0.040(5) -0.001(4) -0.001(5) -0.001(5)
C11 0.079(10) 0.046(6) 0.044(6) 0.003(5) -0.015(6) 0.013(6)
O7 0.040(4) 0.034(4) 0.047(4) -0.005(3) 0.002(3) 0.007(3)
C1 0.039(6) 0.017(4) 0.048(5) 0.001(4) 0.001(5) 0.001(4)
N2 0.042(6) 0.045(5) 0.052(5) 0.015(4) 0.019(4) 0.000(4)
O1 0.041(5) 0.030(4) 0.054(4) 0.003(3) 0.011(4) -0.006(3)
C5' 0.117(9) 0.119(9) 0.128(9) -0.006(6) 0.000(6) -0.002(6)
C3' 0.099(7) 0.087(7) 0.085(7) -0.003(5) -0.010(6) 0.023(6)
C6' 0.110(9) 0.116(9) 0.124(9) -0.006(6) 0.005(6) 0.000(6)
C4' 0.118(9) 0.126(9) 0.126(9) -0.009(6) -0.016(6) 0.000(6)
O1S 0.048(11) 0.069(11) 0.069(11) -0.009(9) -0.011(9) -0.003(9)

loop_
_atom_type_symbol
_atom_type_description
_atom_type_scat_dispersion_real
_atom_type_scat_dispersion_imag
_atom_type_scat_source
C C 0.0181 0.0091 'International Tables Vol C Tables 4.2.6.8 and 6.1.1.4'
H H 0.0000 0.0000 'International Tables Vol C Tables 4.2.6.8 and 6.1.1.4'
N N 0.0311 0.0180 'International Tables Vol C Tables 4.2.6.8 and 6.1.1.4'
O O 0.0492 0.0322 'International Tables Vol C Tables 4.2.6.8 and 6.1.1.4'

loop_
_geom_angle_atom_site_label_1
_geom_angle_atom_site_label_2
_geom_angle_atom_site_label_3
_geom_angle
C21 O21 H21 109.5
C1' C2' C3' 122.2(16)
C1' C2' H2' 118.9
C3' C2' H2' 118.9
C2' C1' C6' 122.1(18)
C2' C1' C10 122.6(14)
C6' C1' C10 114.8(16)
C1' C10 C3 115.9(11)
C1' C10 H10A 108.3
C3 C10 H10A 108.3
C1' C10 H10B 108.3
C3 C10 H10B 108.3
H10A C10 H10B 107.4
N2 C3 C4 104.6(8)
N2 C3 C10 107.6(11)
C4 C3 C10 113.4(10)
N2 C3 H3 110.3
C4 C3 H3 110.3
C10 C3 H3 110.3
C3 C4 C9 104.1(10)
C3 C4 C5 112.3(8)
C9 C4 C5 111.6(8)
C3 C4 H4 109.6
C9 C4 H4 109.6
C5 C4 H4 109.6
C1 C9 C8 112.7(8)
C1 C9 C4 104.1(8)
C8 C9 C4 114.4(8)
C1 C9 C21 105.4(8)
C8 C9 C21 102.4(7)
C4 C9 C21 117.9(8)
C13 C8 C9 105.1(8)
C13 C8 C7 121.3(8)
C9 C8 C7 108.2(8)
C13 C8 H8 107.2
C9 C8 H8 107.2
C7 C8 H8 107.2
C8 C13 C14 119.8(9)
C8 C13 C20 99.7(7)
C14 C13 C20 110.2(8)
C8 C13 H13 108.9
C14 C13 H13 108.9
C20 C13 H13 108.9
O14 C14 C15 104.9(9)
O14 C14 C13 109.3(8)
C15 C14 C13 114.2(10)
O14 C14 H14 109.4
C15 C14 H14 109.4
C13 C14 H14 109.4
C14 C15 C16 121.2(10)
C14 C15 H15A 107.0
C16 C15 H15A 107.0
C14 C15 H15B 107.0
C16 C15 H15B 107.0
H15A C15 H15B 106.8
C15 C16 C22 108.6(10)
C15 C16 C17 112.1(8)
C22 C16 C17 112.4(10)
C15 C16 H16 107.9
C22 C16 H16 107.9
C17 C16 H16 107.9
C16 C22 H22A 109.5
C16 C22 H22B 109.5
H22A C22 H22B 109.5
C16 C22 H22C 109.5
H22A C22 H22C 109.5
H22B C22 H22C 109.5
C19 C20 C21 110.5(8)
C19 C20 C13 115.8(8)
C21 C20 C13 105.7(7)
C19 C20 H20 108.2
C21 C20 H20 108.2
C13 C20 H20 108.2
O21 C21 C20 108.2(7)
O21 C21 C9 113.5(7)
C20 C21 C9 105.8(8)
O21 C21 H21A 109.8
C20 C21 H21A 109.8
C9 C21 H21A 109.8
C18 C19 C20 125.4(10)
C18 C19 H19 117.3
C20 C19 H19 117.3
C19 C18 C17 122.8(9)
C19 C18 C23 117.6(10)
C17 C18 C23 119.5(9)
C18 C17 C16 113.6(10)
C18 C17 H17A 108.8
C16 C17 H17A 108.8
C18 C17 H17B 108.8
C16 C17 H17B 108.8
H17A C17 H17B 107.7
C14 O14 H14A 109.5
C18 C23 H23A 109.5
C18 C23 H23B 109.5
H23A C23 H23B 109.5
C18 C23 H23C 109.5
H23A C23 H23C 109.5
H23B C23 H23C 109.5
O7 C7 C6 109.9(9)
O7 C7 C8 111.2(8)
C6 C7 C8 112.5(8)
O7 C7 H7 107.7
C6 C7 H7 107.7
C8 C7 H7 107.7
C12 C6 C7 119.8(10)
C12 C6 C5 125.3(11)
C7 C6 C5 114.8(9)
C6 C12 H12A 120.0
C6 C12 H12B 120.0
H12A C12 H12B 120.0
C11 C5 C6 114.9(9)
C11 C5 C4 112.7(9)
C6 C5 C4 107.4(9)
C11 C5 H5 107.1
C6 C5 H5 107.1
C4 C5 H5 107.1
C5 C11 H11A 109.5
C5 C11 H11B 109.5
H11A C11 H11B 109.5
C5 C11 H11C 109.5
H11A C11 H11C 109.5
H11B C11 H11C 109.5
C7 O7 H7A 109.5
O1 C1 N2 123.5(10)
O1 C1 C9 126.1(9)
N2 C1 C9 110.2(9)
C1 N2 C3 115.0(9)
C1 N2 H2 122.5
C3 N2 H2 122.5
C6' C5' C4' 122(3)
C6' C5' H5' 119.2
C4' C5' H5' 119.2
C2' C3' C4' 109.7(18)
C2' C3' H3' 125.1
C4' C3' H3' 125.1
C5' C6' C1' 120(3)
C5' C6' H6' 119.9
C1' C6' H6' 119.9
C5' C4' C3' 123(2)
C5' C4' H4' 118.6
C3' C4' H4' 118.6

loop_
_geom_bond_atom_site_label_1
_geom_bond_atom_site_label_2
_geom_bond_distance
O21 C21 1.438(9)
O21 H21 0.8400
C2' C1' 1.344(19)
C2' C3' 1.41(2)
C2' H2' 0.9500
C1' C6' 1.41(3)
C1' C10 1.48(2)
C10 C3 1.553(16)
C10 H10A 0.9900
C10 H10B 0.9900
C3 N2 1.435(16)
C3 C4 1.538(17)
C3 H3 1.0000
C4 C9 1.542(13)
C4 C5 1.569(15)
C4 H4 1.0000
C9 C1 1.507(16)
C9 C8 1.537(13)
C9 C21 1.570(13)
C8 C13 1.516(13)
C8 C7 1.569(14)
C8 H8 1.0000
C13 C14 1.543(13)
C13 C20 1.578(13)
C13 H13 1.0000
C14 O14 1.456(14)
C14 C15 1.500(16)
C14 H14 1.0000
C15 C16 1.516(16)
C15 H15A 0.9900
C15 H15B 0.9900
C16 C22 1.521(16)
C16 C17 1.557(16)
C16 H16 1.0000
C22 H22A 0.9800
C22 H22B 0.9800
C22 H22C 0.9800
C20 C19 1.517(13)
C20 C21 1.552(12)
C20 H20 1.0000
C21 H21A 1.0000
C19 C18 1.322(14)
C19 H19 0.9500
C18 C17 1.486(16)
C18 C23 1.525(16)
C17 H17A 0.9900
C17 H17B 0.9900
O14 H14A 0.8400
C23 H23A 0.9800
C23 H23B 0.9800
C23 H23C 0.9800
C7 O7 1.442(13)
C7 C6 1.498(15)
C7 H7 1.0000
C6 C12 1.305(16)
C6 C5 1.542(15)
C12 H12A 0.9500
C12 H12B 0.9500
C5 C11 1.512(13)
C5 H5 1.0000
C11 H11A 0.9800
C11 H11B 0.9800
C11 H11C 0.9800
O7 H7A 0.8400
C1 O1 1.265(12)
C1 N2 1.297(13)
N2 H2 0.8800
C5' C6' 1.27(3)
C5' C4' 1.31(3)
C5' H5' 0.9500
C3' C4' 1.55(3)
C3' H3' 0.9500
C6' H6' 0.9500
C4' H4' 0.9500

loop_
_geom_hbond_atom_site_label_D
_geom_hbond_atom_site_label_H
_geom_hbond_atom_site_label_A
_geom_hbond_distance_DH
_geom_hbond_distance_HA
_geom_hbond_distance_DA
_geom_hbond_angle_DHA
_geom_hbond_site_symmetry_A
N2 H2 O1S 0.88 2.22 2.87(3) 129.6 4_665
O7 H7A O21 0.84 1.92 2.744(7) 165.0 3_656
O14 H14A O7 0.84 1.82 2.662(10) 176.7 .
C13 H13 O1 1.00 2.27 2.962(12) 125.3 .
C4 H4 O21 1.00 2.41 2.924(9) 111.1 .
C10 H10B O1 0.99 2.57 3.548(14) 169.5 3_746
C10 H10A O1S 0.99 2.10 2.95(3) 142.7 4_665
N2 H2 O1S 0.88 2.22 2.87(3) 129.6 4_665
O7 H7A O21 0.84 1.92 2.744(7) 165.0 3_656
O14 H14A O7 0.84 1.82 2.662(10) 176.7 .
C13 H13 O1 1.00 2.27 2.962(12) 125.3 .
C4 H4 O21 1.00 2.41 2.924(9) 111.1 .
C10 H10B O1 0.99 2.57 3.548(14) 169.5 3_746
C10 H10A O1S 0.99 2.10 2.95(3) 142.7 4_665
N2 H2 O1S 0.88 2.22 2.87(3) 129.6 4_665
O7 H7A O21 0.84 1.92 2.744(7) 165.0 3_656
O14 H14A O7 0.84 1.82 2.662(10) 176.7 .
C13 H13 O1 1.00 2.27 2.962(12) 125.3 .
C4 H4 O21 1.00 2.41 2.924(9) 111.1 .
C10 H10B O1 0.99 2.57 3.548(14) 169.5 3_746
O21 H21 O7 0.84 2.47 2.744(7) 100.0 3_646
N2 H2 O1S 0.88 2.22 2.87(3) 129.6 4_665
O7 H7A O21 0.84 1.92 2.744(7) 165.0 3_656
O14 H14A O7 0.84 1.82 2.662(10) 176.7 .
O21 H21 O7 0.84 2.47 2.744(7) 100.0 3_646
O21 H21 O7 0.84 2.47 2.744(7) 100.0 3_646
C10 H10B O1 0.99 2.57 3.548(14) 169.5 3_746
C4 H4 O21 1.00 2.41 2.924(9) 111.1 .
C13 H13 O1 1.00 2.27 2.962(12) 125.3 .
O14 H14A O7 0.84 1.82 2.662(10) 176.7 .
O7 H7A O21 0.84 1.92 2.744(7) 165.0 3_656
N2 H2 O1S 0.88 2.22 2.87(3) 129.6 4_665
C10 H10A O1S 0.99 2.10 2.95(3) 142.7 4_665
C10 H10B O1 0.99 2.57 3.548(14) 169.5 3_746
C4 H4 O21 1.00 2.41 2.924(9) 111.1 .
C13 H13 O1 1.00 2.27 2.962(12) 125.3 .
O14 H14A O7 0.84 1.82 2.662(10) 176.7 .
O7 H7A O21 0.84 1.92 2.744(7) 165.0 3_656
N2 H2 O1S 0.88 2.22 2.87(3) 129.6 4_665
C10 H10A O1S 0.99 2.10 2.95(3) 142.7 4_665
C10 H10B O1 0.99 2.57 3.548(14) 169.5 3_746
C4 H4 O21 1.00 2.41 2.924(9) 111.1 .
C13 H13 O1 1.00 2.27 2.962(12) 125.3 .
O14 H14A O7 0.84 1.82 2.662(10) 176.7 .
O7 H7A O21 0.84 1.92 2.744(7) 165.0 3_656
N2 H2 O1S 0.88 2.22 2.87(3) 129.6 4_665
C10 H10A O1S 0.99 2.10 2.95(3) 142.7 4_665
C10 H10B O1 0.99 2.57 3.548(14) 169.5 3_746
C4 H4 O21 1.00 2.41 2.924(9) 111.1 .
C13 H13 O1 1.00 2.27 2.962(12) 125.3 .
O14 H14A O7 0.84 1.82 2.662(10) 176.7 .
O7 H7A O21 0.84 1.92 2.744(7) 165.0 3_656
N2 H2 O1S 0.88 2.22 2.87(3) 129.6 4_665

loop_
_geom_torsion_atom_site_label_1
_geom_torsion_atom_site_label_2
_geom_torsion_atom_site_label_3
_geom_torsion_atom_site_label_4
_geom_torsion
C3' C2' C1' C6' 6(2)
C3' C2' C1' C10 177.9(13)
C2' C1' C10 C3 79.3(17)
C6' C1' C10 C3 -108.6(16)
C1' C10 C3 N2 -158.8(11)
C1' C10 C3 C4 86.0(13)
N2 C3 C4 C9 -13.7(10)
C10 C3 C4 C9 103.3(11)
N2 C3 C4 C5 107.1(9)
C10 C3 C4 C5 -135.9(10)
C3 C4 C9 C1 12.7(9)
C5 C4 C9 C1 -108.6(10)
C3 C4 C9 C8 136.1(9)
C5 C4 C9 C8 14.8(13)
C3 C4 C9 C21 -103.5(10)
C5 C4 C9 C21 135.2(10)
C1 C9 C8 C13 -72.0(9)
C4 C9 C8 C13 169.3(8)
C21 C9 C8 C13 40.6(9)
C1 C9 C8 C7 58.8(10)
C4 C9 C8 C7 -59.8(11)
C21 C9 C8 C7 171.5(8)
C9 C8 C13 C14 -166.5(8)
C7 C8 C13 C14 70.7(12)
C9 C8 C13 C20 -46.5(9)
C7 C8 C13 C20 -169.3(9)
C8 C13 C14 O14 -57.8(12)
C20 C13 C14 O14 -172.4(9)
C8 C13 C14 C15 -175.0(9)
C20 C13 C14 C15 70.4(12)
O14 C14 C15 C16 133.1(10)
C13 C14 C15 C16 -107.2(11)
C14 C15 C16 C22 -178.3(10)
C14 C15 C16 C17 57.0(15)
C8 C13 C20 C19 157.2(8)
C14 C13 C20 C19 -75.9(11)
C8 C13 C20 C21 34.4(10)
C14 C13 C20 C21 161.3(9)
C19 C20 C21 O21 101.4(9)
C13 C20 C21 O21 -132.5(8)
C19 C20 C21 C9 -136.7(9)
C13 C20 C21 C9 -10.6(11)
C1 C9 C21 O21 -140.8(8)
C8 C9 C21 O21 101.1(8)
C4 C9 C21 O21 -25.3(13)
C1 C9 C21 C20 100.7(9)
C8 C9 C21 C20 -17.3(10)
C4 C9 C21 C20 -143.8(9)
C21 C20 C19 C18 -150.4(10)
C13 C20 C19 C18 89.4(13)
C20 C19 C18 C17 -8.4(17)
C20 C19 C18 C23 175.8(10)
C19 C18 C17 C16 -85.0(13)
C23 C18 C17 C16 90.8(12)
C15 C16 C17 C18 51.9(13)
C22 C16 C17 C18 -70.7(11)
C13 C8 C7 O7 -72.8(12)
C9 C8 C7 O7 165.8(8)
C13 C8 C7 C6 163.5(9)
C9 C8 C7 C6 42.2(12)
O7 C7 C6 C12 72.0(13)
C8 C7 C6 C12 -163.6(11)
O7 C7 C6 C5 -107.0(10)
C8 C7 C6 C5 17.4(13)
C12 C6 C5 C11 -7.8(18)
C7 C6 C5 C11 171.1(10)
C12 C6 C5 C4 118.5(12)
C7 C6 C5 C4 -62.6(12)
C3 C4 C5 C11 55.1(13)
C9 C4 C5 C11 171.5(10)
C3 C4 C5 C6 -72.5(11)
C9 C4 C5 C6 43.8(12)
C8 C9 C1 O1 52.5(12)
C4 C9 C1 O1 177.0(9)
C21 C9 C1 O1 -58.3(11)
C8 C9 C1 N2 -131.8(9)
C4 C9 C1 N2 -7.3(10)
C21 C9 C1 N2 117.3(9)
O1 C1 N2 C3 173.9(9)
C9 C1 N2 C3 -1.9(12)
C4 C3 N2 C1 10.3(12)
C10 C3 N2 C1 -110.6(10)
C1' C2' C3' C4' -1(2)
C4' C5' C6' C1' -8(4)
C2' C1' C6' C5' -2(3)
C10 C1' C6' C5' -175(2)
C6' C5' C4' C3' 15(4)
C2' C3' C4' C5' -10(3)
